data_4111057
loop_
_publ_author_name
'Leonor Maria'
'Ant\'onio Paulo'
'Isabel C. Santos'
'Isabel Santos'
'Philipp Kurz'
'Bernhard Spingler'
'Roger Alberto'

_publ_section_title
;
 Very Small and Soft Scorpionates: Water Stable Technetium Tricarbonyl
 Complexes Combining a Bis-agostic (k3-H, H, S) Binding Motif with Pendant
 and Integrated Bioactive Molecules
;
_journal_name_full 'Journal of the American Chemical Society'
_journal_page_first 14590
_journal_page_last 14598
_journal_paper_doi 10.1021/ja0644226
_journal_volume 128
_journal_year 2006
_chemical_formula_sum 'C7 H8 B N2 O3 Re S'
_chemical_formula_weight 397.22
_chemical_name_systematic
; 
 ? 
;
_space_group_IT_number 14
_symmetry_cell_setting monoclinic
_symmetry_space_group_name_Hall '-P 2yn'
_symmetry_space_group_name_H-M 'P 1 21/n 1'
_atom_sites_solution_hydrogens geom
_atom_sites_solution_primary direct
_atom_sites_solution_secondary difmap
_audit_creation_method SHELXL-97
_cell_angle_alpha 90.00
_cell_angle_beta 118.135(7)
_cell_angle_gamma 90.00
_cell_formula_units_Z 4
_cell_length_a 13.1996(9)
_cell_length_b 7.1101(3)
_cell_length_c 13.5641(8)
_cell_measurement_reflns_used 8000
_cell_measurement_temperature 183(2)
_cell_volume 1122.58(13)
_computing_cell_refinement 'IPDS (Stoe, 1999)'
_computing_data_collection 'IPDS (Stoe, 1999)'
_computing_data_reduction 'X-RED (Stoe, 1999)'
_computing_molecular_graphics 'ORTEP-3 (Farrugia, 1997)'
_computing_publication_material 'SHELXL-97 (Sheldrick, 1997)'
_computing_structure_refinement 'SHELXL-97 (Sheldrick, 1997)'
_computing_structure_solution 'SIR-97 (Altomare, 1999)'
_diffrn_ambient_temperature 183(2)
_diffrn_measured_fraction_theta_full 0.968
_diffrn_measured_fraction_theta_max 0.968
_diffrn_measurement_device_type 'Stoe IPDS'
_diffrn_measurement_method '/f oscillation scan'
_diffrn_radiation_monochromator graphite
_diffrn_radiation_source 'fine-focus sealed tube'
_diffrn_radiation_type MoK\a
_diffrn_radiation_wavelength 0.71073
_diffrn_reflns_av_R_equivalents 0.1093
_diffrn_reflns_av_sigmaI/netI 0.0699
_diffrn_reflns_limit_h_max 18
_diffrn_reflns_limit_h_min -18
_diffrn_reflns_limit_k_max 10
_diffrn_reflns_limit_k_min -10
_diffrn_reflns_limit_l_max 18
_diffrn_reflns_limit_l_min -18
_diffrn_reflns_number 18421
_diffrn_reflns_theta_full 30.49
_diffrn_reflns_theta_max 30.49
_diffrn_reflns_theta_min 2.96
_diffrn_standards_interval_count 'every image'
_diffrn_standards_interval_time 4
_diffrn_standards_number 50-200
_exptl_absorpt_coefficient_mu 10.996
_exptl_absorpt_correction_T_max 0.5635
_exptl_absorpt_correction_T_min 0.1486
_exptl_absorpt_correction_type numerical
_exptl_crystal_colour 'pale yellow'
_exptl_crystal_density_diffrn 2.350
_exptl_crystal_description plate
_exptl_crystal_F_000 736
_exptl_crystal_size_max 0.25
_exptl_crystal_size_mid 0.18
_exptl_crystal_size_min 0.04
_refine_diff_density_max 2.211
_refine_diff_density_min -2.511
_refine_diff_density_rms 0.328
_refine_ls_extinction_method none
_refine_ls_goodness_of_fit_ref 0.996
_refine_ls_hydrogen_treatment mixed
_refine_ls_matrix_type full
_refine_ls_number_parameters 146
_refine_ls_number_reflns 3306
_refine_ls_number_restraints 0
_refine_ls_restrained_S_all 0.996
_refine_ls_R_factor_all 0.0663
_refine_ls_R_factor_gt 0.0473
_refine_ls_shift/su_max 0.001
_refine_ls_shift/su_mean 0.000
_refine_ls_structure_factor_coef Fsqd
_refine_ls_weighting_details 'calc w=1/[\s^2^(Fo^2^)+(0.0793P)^2^+0.0000P] where P=(Fo^2^+2Fc^2^)/3'
_refine_ls_weighting_scheme calc
_refine_ls_wR_factor_gt 0.1224
_refine_ls_wR_factor_ref 0.1324
_reflns_number_gt 2265
_reflns_number_total 3306
_reflns_threshold_expression >2sigma(I)
_cod_data_source_file ja0644226si20060622_122053.cif
_cod_data_source_block pk070305
_cod_original_cell_volume 1122.58(11)
_cod_database_code 4111057

loop_
_symmetry_equiv_pos_as_xyz
'x, y, z'
'-x+1/2, y+1/2, -z+1/2'
'-x, -y, -z'
'x-1/2, -y-1/2, z-1/2'

loop_
_atom_site_label
_atom_site_type_symbol
_atom_site_fract_x
_atom_site_fract_y
_atom_site_fract_z
_atom_site_U_iso_or_equiv
_atom_site_adp_type
_atom_site_occupancy
_atom_site_symmetry_multiplicity
_atom_site_calc_flag
_atom_site_refinement_flags
Re1 Re 0.77513(3) 0.21523(5) 0.45985(3) 0.02884(12) Uani 1 1 d .
C1 C 0.7936(9) 0.2363(13) 0.3254(8) 0.037(2) Uani 1 1 d .
C2 C 0.8634(8) -0.0163(11) 0.4990(8) 0.036(2) Uani 1 1 d .
C3 C 0.9189(7) 0.3523(13) 0.5495(7) 0.0314(17) Uani 1 1 d .
C10 C 0.5969(8) 0.2287(11) 0.5641(8) 0.0306(16) Uani 1 1 d .
C11 C 0.4164(9) 0.2804(13) 0.4344(9) 0.0377(19) Uani 1 1 d .
H11A H 0.3524 0.3037 0.3659 0.045 Uiso 1 1 calc R
C12 C 0.4169(8) 0.2579(12) 0.5335(8) 0.0346(19) Uani 1 1 d .
H12A H 0.3530 0.2612 0.5454 0.042 Uiso 1 1 calc R
C13 C 0.5721(8) 0.2012(14) 0.7346(8) 0.038(2) Uani 1 1 d .
H13A H 0.6241 0.3008 0.7754 0.046 Uiso 1 1 calc R
H13B H 0.6113 0.0827 0.7569 0.046 Uiso 1 1 calc R
H13C H 0.5083 0.2018 0.7502 0.046 Uiso 1 1 calc R
B1 B 0.5805(10) 0.2742(15) 0.3734(9) 0.035(2) Uani 1 1 d .
H2 H 0.648(9) 0.401(14) 0.399(8) 0.042 Uiso 1 1 d .
H1 H 0.622(9) 0.120(14) 0.367(8) 0.042 Uiso 1 1 d .
H3 H 0.518(10) 0.310(14) 0.297(10) 0.042 Uiso 1 1 d .
N10 N 0.5298(7) 0.2621(9) 0.4536(6) 0.0311(15) Uani 1 1 d .
N11 N 0.5302(7) 0.2291(9) 0.6144(7) 0.0316(15) Uani 1 1 d .
O1 O 0.8044(8) 0.2458(11) 0.2476(7) 0.0529(19) Uani 1 1 d .
O2 O 0.9096(7) -0.1550(12) 0.5217(7) 0.0543(19) Uani 1 1 d .
O3 O 1.0004(6) 0.4315(10) 0.6032(6) 0.0433(15) Uani 1 1 d .
S1 S 0.74284(19) 0.1987(3) 0.62483(18) 0.0322(4) Uani 1 1 d .

loop_
_atom_site_aniso_label
_atom_site_aniso_U_11
_atom_site_aniso_U_22
_atom_site_aniso_U_33
_atom_site_aniso_U_23
_atom_site_aniso_U_13
_atom_site_aniso_U_12
Re1 0.03156(19) 0.03115(18) 0.02804(19) -0.00052(12) 0.01755(14) 0.00015(13)
C1 0.045(6) 0.042(5) 0.030(5) 0.004(3) 0.024(4) 0.000(4)
C2 0.042(5) 0.025(4) 0.051(5) 0.009(3) 0.029(4) 0.015(3)
C3 0.022(4) 0.041(4) 0.028(4) -0.005(3) 0.009(3) -0.015(3)
C10 0.032(4) 0.030(4) 0.031(4) -0.003(3) 0.016(3) -0.001(3)
C11 0.035(5) 0.042(4) 0.035(5) -0.004(4) 0.016(4) 0.000(4)
C12 0.029(4) 0.040(5) 0.039(5) -0.005(3) 0.019(4) -0.003(3)
C13 0.034(5) 0.050(5) 0.034(5) -0.001(4) 0.018(4) -0.003(4)
B1 0.038(6) 0.037(5) 0.031(5) 0.000(4) 0.018(4) 0.005(4)
N10 0.029(4) 0.035(3) 0.025(3) -0.003(2) 0.009(3) -0.003(3)
N11 0.033(4) 0.034(3) 0.031(4) -0.003(3) 0.018(3) -0.002(3)
O1 0.059(5) 0.074(5) 0.035(4) 0.002(3) 0.030(4) -0.005(4)
O2 0.064(5) 0.048(4) 0.063(5) 0.008(4) 0.041(4) 0.014(4)
O3 0.043(4) 0.053(4) 0.038(4) -0.001(3) 0.023(3) -0.010(3)
S1 0.0264(10) 0.0429(12) 0.0261(10) 0.0006(8) 0.0115(8) 0.0004(8)

loop_
_atom_type_symbol
_atom_type_description
_atom_type_scat_dispersion_real
_atom_type_scat_dispersion_imag
_atom_type_scat_source
C C 0.0033 0.0016 'International Tables Vol C Tables 4.2.6.8 and 6.1.1.4'
H H 0.0000 0.0000 'International Tables Vol C Tables 4.2.6.8 and 6.1.1.4'
B B 0.0013 0.0007 'International Tables Vol C Tables 4.2.6.8 and 6.1.1.4'
N N 0.0061 0.0033 'International Tables Vol C Tables 4.2.6.8 and 6.1.1.4'
O O 0.0106 0.0060 'International Tables Vol C Tables 4.2.6.8 and 6.1.1.4'
S S 0.1246 0.1234 'International Tables Vol C Tables 4.2.6.8 and 6.1.1.4'
Re Re -1.0185 7.2310 'International Tables Vol C Tables 4.2.6.8 and 6.1.1.4'

loop_
_geom_angle_atom_site_label_1
_geom_angle_atom_site_label_2
_geom_angle_atom_site_label_3
_geom_angle
C2 Re1 C1 89.9(4)
C2 Re1 C3 88.4(4)
C1 Re1 C3 91.7(4)
C2 Re1 B1 132.5(4)
C1 Re1 B1 96.4(4)
C3 Re1 B1 138.2(4)
C2 Re1 S1 92.8(3)
C1 Re1 S1 177.1(3)
C3 Re1 S1 89.5(2)
B1 Re1 S1 80.9(3)
C2 Re1 H2 164(3)
C1 Re1 H2 91(3)
C3 Re1 H2 108(3)
B1 Re1 H2 31(3)
S1 Re1 H2 86(3)
C2 Re1 H1 101(3)
C1 Re1 H1 88(3)
C3 Re1 H1 171(3)
B1 Re1 H1 33(3)
S1 Re1 H1 90(3)
H2 Re1 H1 63(4)
O1 C1 Re1 179.0(8)
O2 C2 Re1 176.3(9)
O3 C3 Re1 178.0(8)
N11 C10 N10 108.5(8)
N11 C10 S1 127.8(7)
N10 C10 S1 123.7(7)
C12 C11 N10 107.6(9)
C12 C11 H11A 126.2
N10 C11 H11A 126.2
C11 C12 N11 107.5(8)
C11 C12 H12A 126.2
N11 C12 H12A 126.2
N11 C13 H13A 109.5
N11 C13 H13B 109.5
H13A C13 H13B 109.5
N11 C13 H13C 109.5
H13A C13 H13C 109.5
H13B C13 H13C 109.5
N10 B1 Re1 112.7(7)
N10 B1 H2 110(5)
Re1 B1 H2 59(5)
N10 B1 H1 111(5)
Re1 B1 H1 57(5)
H2 B1 H1 113(7)
N10 B1 H3 109(7)
Re1 B1 H3 138(7)
H2 B1 H3 104(8)
H1 B1 H3 109(7)
C10 N10 C11 107.9(8)
C10 N10 B1 121.4(8)
C11 N10 B1 130.8(8)
C10 N11 C12 108.5(8)
C10 N11 C13 124.7(8)
C12 N11 C13 126.8(8)
C10 S1 Re1 101.2(3)

loop_
_geom_bond_atom_site_label_1
_geom_bond_atom_site_label_2
_geom_bond_distance
Re1 C2 1.940(8)
Re1 C1 1.957(9)
Re1 C3 1.963(8)
Re1 B1 2.305(11)
Re1 S1 2.470(2)
Re1 H2 1.98(10)
Re1 H1 1.93(10)
C1 O1 1.131(12)
C2 O2 1.123(11)
C3 O3 1.125(10)
C10 N11 1.345(11)
C10 N10 1.355(12)
C10 S1 1.714(10)
C11 C12 1.351(14)
C11 N10 1.398(13)
C11 H11A 0.9300
C12 N11 1.391(12)
C12 H12A 0.9300
C13 N11 1.467(12)
C13 H13A 0.9600
C13 H13B 0.9600
C13 H13C 0.9600
B1 N10 1.525(13)
B1 H2 1.20(10)
B1 H1 1.25(10)
B1 H3 1.00(11)

loop_
_geom_torsion_atom_site_label_1
_geom_torsion_atom_site_label_2
_geom_torsion_atom_site_label_3
_geom_torsion_atom_site_label_4
_geom_torsion
C2 Re1 C1 O1 28(60)
C3 Re1 C1 O1 117(60)
B1 Re1 C1 O1 -104(60)
S1 Re1 C1 O1 -128(57)
C1 Re1 C2 O2 -122(14)
C3 Re1 C2 O2 146(14)
B1 Re1 C2 O2 -24(14)
S1 Re1 C2 O2 56(14)
C2 Re1 C3 O3 -104(25)
C1 Re1 C3 O3 166(25)
B1 Re1 C3 O3 64(25)
S1 Re1 C3 O3 -11(25)
N10 C11 C12 N11 1.0(10)
C2 Re1 B1 N10 82.0(8)
C1 Re1 B1 N10 177.7(6)
C3 Re1 B1 N10 -82.5(8)
S1 Re1 B1 N10 -3.5(6)
N11 C10 N10 C11 -1.2(9)
S1 C10 N10 C11 -179.5(6)
N11 C10 N10 B1 178.8(7)
S1 C10 N10 B1 0.5(11)
C12 C11 N10 C10 0.1(10)
C12 C11 N10 B1 -179.9(8)
Re1 B1 N10 C10 2.9(10)
Re1 B1 N10 C11 -177.1(7)
N10 C10 N11 C12 1.8(9)
S1 C10 N11 C12 -179.9(6)
N10 C10 N11 C13 -178.9(7)
S1 C10 N11 C13 -0.6(12)
C11 C12 N11 C10 -1.8(9)
C11 C12 N11 C13 178.9(8)
N11 C10 S1 Re1 178.8(7)
N10 C10 S1 Re1 -3.2(7)
C2 Re1 S1 C10 -129.3(4)
C1 Re1 S1 C10 27(6)
C3 Re1 S1 C10 142.3(4)
B1 Re1 S1 C10 3.2(4)
